data_1530273
loop_
_publ_author_name
'Leineweber, A.'
'Friedriszik, M.W.'
'Jacobs, H.'

_publ_section_title
;
 Preparation and crystal structure of Mg (N H3)2 Cl2, Mg (N H3)2 Br2, and
 Mg (N H3)2 I2
;
_journal_name_full 'Journal of Solid State Chemistry'
_journal_page_first 229
_journal_page_last 234
_journal_volume 147
_journal_year 1999
_chemical_formula_sum 'Cl2 H6 Mg N2'
_chemical_name_systematic '(Mg (N H3)2) Cl2'
_space_group_IT_number 65
_symmetry_space_group_name_Hall '-C 2 2'
_symmetry_space_group_name_H-M 'C m m m'
_cell_angle_alpha 90
_cell_angle_beta 90
_cell_angle_gamma 90
_cell_formula_units_Z 2
_cell_length_a 8.181
_cell_length_b 8.2067
_cell_length_c 3.755
_cell_volume 252.107
_citation_journal_id_ASTM JSSCBI
_cod_data_source_file Leineweber_JSSCBI_1999_1538.cif
_cod_data_source_block H6Cl2Mg1N2
_cod_original_formula_sum 'H6 Cl2 Mg1 N2'
_cod_database_code 1530273

loop_
_symmetry_equiv_pos_as_xyz
x,y,z
-x,-y,z
x,-y,-z
-x,y,-z
-x,-y,-z
x,y,-z
-x,y,z
x,-y,z
x+1/2,y+1/2,z
-x+1/2,-y+1/2,z
x+1/2,-y+1/2,-z
-x+1/2,y+1/2,-z
-x+1/2,-y+1/2,-z
x+1/2,y+1/2,-z
-x+1/2,y+1/2,z
x+1/2,-y+1/2,z

loop_
_atom_site_label
_atom_site_type_symbol
_atom_site_fract_x
_atom_site_fract_y
_atom_site_fract_z
_atom_site_occupancy
_atom_site_U_iso_or_equiv
Cl1 Cl-1 0.2133 0 0.5 1 0.0
H1 H+1 0.045 0.312 0.158 0.75 0.0
Mg1 Mg+2 0 0 0 1 0.0
N1 N-3 0 0.2595 0 1 0.0
